data_7012872
loop_
_publ_author_name
'Randolf D. K\"ohn'
'Zhida Pan'
'Mary F. Mahon'
'Gabriele Kociok-K\"ohn'

_publ_section_title
;
 Coordination chemistry of copper-(I) and -(II) with 2-pyridylmethyl
 substituted triazacyclohexanes
;
_journal_issue 11
_journal_name_full 'Dalton Trans.'
_journal_page_first 2269
_journal_page_last 2275
_journal_paper_doi 10.1039/b302037a
_journal_year 2003
_chemical_formula_moiety 'C62 H76 B4 Cu4 F16 N20'
_chemical_formula_sum 'C62 H76 B4 Cu4 F16 N20'
_chemical_formula_weight 1702.83
_space_group_IT_number 2
_symmetry_cell_setting triclinic
_symmetry_space_group_name_Hall '-P 1'
_symmetry_space_group_name_H-M 'P -1'
_atom_sites_solution_hydrogens geom
_atom_sites_solution_primary direct
_atom_sites_solution_secondary difmap
_audit_creation_method SHELXL-97
_cell_angle_alpha 89.6680(17)
_cell_angle_beta 76.0910(18)
_cell_angle_gamma 73.2270(12)
_cell_formula_units_Z 1
_cell_length_a 10.4440(3)
_cell_length_b 12.3160(4)
_cell_length_c 15.6130(5)
_cell_measurement_reflns_used 23422
_cell_measurement_temperature 150(2)
_cell_measurement_theta_max 25.03
_cell_measurement_theta_min 2.91
_cell_volume 1862.08(10)
_computing_cell_refinement 'Collect, Nonius program suite version 1.9 (1997)'
_computing_data_collection 'Collect, Nonius program suite version 1.9 (1997)'
_computing_data_reduction 'Denzo and Scalepack (Otwinowski & Minor, 1997)'
_computing_molecular_graphics 'ORTEP3 for Windows - L. J. Farrugia, J. Appl. Crystallogr. 1997, 30, 565'
_computing_publication_material 'SHELX97-2, G. M. Sheldrick'
_computing_structure_refinement
;
SHELX97-2 Program for Crystal Structure Analysis. G. M. Sheldrick,
Institut f. Anorg. Chemie der Universitat, Tammanstrasse 4, 
D-3400 Gottingen, Germany, 1998.
;
_computing_structure_solution
; 
SIR97- Altomare A., Burla M.C., Camalli M., Cascarano G.L., Giacovazzo C. , 
Guagliardi A., Moliterni A.G.G., Polidori G.,Spagna R. 
(1999) J. Appl. Cryst. 32, 115-119.
;
_diffrn_ambient_temperature 150(2)
_diffrn_measured_fraction_theta_full 0.987
_diffrn_measured_fraction_theta_max 0.987
_diffrn_measurement_device_type 'Nonius Kappa CCD'
_diffrn_measurement_method \f-rotation
_diffrn_radiation_monochromator graphite
_diffrn_radiation_source 'fine-focus sealed tube'
_diffrn_radiation_type MoK\a
_diffrn_radiation_wavelength 0.71073
_diffrn_reflns_av_R_equivalents 0.0714
_diffrn_reflns_av_sigmaI/netI 0.0641
_diffrn_reflns_limit_h_max 12
_diffrn_reflns_limit_h_min -12
_diffrn_reflns_limit_k_max 14
_diffrn_reflns_limit_k_min -14
_diffrn_reflns_limit_l_max 18
_diffrn_reflns_limit_l_min -18
_diffrn_reflns_number 23629
_diffrn_reflns_theta_full 25.09
_diffrn_reflns_theta_max 25.09
_diffrn_reflns_theta_min 3.11
_exptl_absorpt_coefficient_mu 1.220
_exptl_absorpt_correction_type none
_exptl_crystal_colour 'orange yellow'
_exptl_crystal_density_diffrn 1.519
_exptl_crystal_density_meas ?
_exptl_crystal_density_method .
_exptl_crystal_description wedge
_exptl_crystal_F_000 868
_exptl_crystal_size_max 0.33
_exptl_crystal_size_mid 0.20
_exptl_crystal_size_min 0.15
_refine_diff_density_max 0.636
_refine_diff_density_min -0.934
_refine_diff_density_rms 0.103
_refine_ls_extinction_method none
_refine_ls_goodness_of_fit_ref 1.025
_refine_ls_hydrogen_treatment mixed
_refine_ls_matrix_type full
_refine_ls_number_parameters 517
_refine_ls_number_reflns 6560
_refine_ls_number_restraints 0
_refine_ls_restrained_S_all 1.025
_refine_ls_R_factor_all 0.0764
_refine_ls_R_factor_gt 0.0515
_refine_ls_shift/su_max 0.001
_refine_ls_shift/su_mean 0.000
_refine_ls_structure_factor_coef Fsqd
_refine_ls_weighting_details 'calc w=1/[\s^2^(Fo^2^)+(0.0968P)^2^+0.5088P] where P=(Fo^2^+2Fc^2^)/3'
_refine_ls_weighting_scheme calc
_refine_ls_wR_factor_gt 0.1366
_refine_ls_wR_factor_ref 0.1537
_reflns_number_gt 4839
_reflns_number_total 6560
_reflns_threshold_expression >2sigma(I)
_cod_data_source_file b302037a.txt
_cod_data_source_block pan16
_cod_original_sg_symbol_H-M P-1
_cod_database_code 7012872

loop_
_symmetry_equiv_pos_as_xyz
'x, y, z'
'-x, -y, -z'

loop_
_atom_site_label
_atom_site_type_symbol
_atom_site_fract_x
_atom_site_fract_y
_atom_site_fract_z
_atom_site_U_iso_or_equiv
_atom_site_adp_type
_atom_site_occupancy
_atom_site_symmetry_multiplicity
_atom_site_calc_flag
_atom_site_refinement_flags
_atom_site_disorder_assembly
_atom_site_disorder_group
Cu1 Cu 0.94317(5) 0.74864(4) 0.36896(3) 0.03314(17) Uani 1 1 d . . .
Cu2 Cu 1.54918(5) 0.52218(4) 0.20536(3) 0.03839(17) Uani 1 1 d . . .
C1 C 1.3613(4) 0.4678(3) 0.3916(2) 0.0308(8) Uani 1 1 d . . .
H1A H 1.4468 0.4162 0.4030 0.037 Uiso 1 1 calc R . .
H1B H 1.3256 0.4245 0.3545 0.037 Uiso 1 1 calc R . .
N1 N 1.3923(3) 0.5642(2) 0.34472(19) 0.0295(7) Uani 1 1 d . . .
C11 C 1.4708(4) 0.6170(3) 0.3889(2) 0.0316(8) Uani 1 1 d . . .
H11A H 1.5424 0.5568 0.4078 0.038 Uiso 1 1 calc R . .
H11B H 1.4078 0.6631 0.4425 0.038 Uiso 1 1 calc R . .
C12 C 1.5390(4) 0.6919(3) 0.3292(2) 0.0319(8) Uani 1 1 d . . .
C13 C 1.5502(4) 0.7924(3) 0.3619(3) 0.0352(9) Uani 1 1 d . . .
H13 H 1.5062 0.8202 0.4215 0.042 Uiso 1 1 calc R . .
C14 C 1.6268(4) 0.8516(3) 0.3062(3) 0.0429(10) Uani 1 1 d . . .
H14 H 1.6389 0.9190 0.3276 0.051 Uiso 1 1 calc R . .
C15 C 1.6851(4) 0.8111(3) 0.2191(3) 0.0417(10) Uani 1 1 d . . .
H15 H 1.7372 0.8506 0.1795 0.050 Uiso 1 1 calc R . .
C16 C 1.6665(4) 0.7127(3) 0.1906(3) 0.0382(9) Uani 1 1 d . . .
H16 H 1.7057 0.6861 0.1303 0.046 Uiso 1 1 calc R . .
N11 N 1.5954(3) 0.6522(3) 0.2439(2) 0.0331(7) Uani 1 1 d . . .
C2 C 1.2636(4) 0.6418(3) 0.3304(2) 0.0301(8) Uani 1 1 d . . .
H2A H 1.2836 0.7109 0.3055 0.036 Uiso 1 1 calc R . .
H2B H 1.2347 0.6045 0.2855 0.036 Uiso 1 1 calc R . .
N2 N 1.1469(3) 0.6769(2) 0.40911(19) 0.0280(6) Uani 1 1 d . . .
C21 C 1.1474(4) 0.7707(3) 0.4677(3) 0.0329(8) Uani 1 1 d . . .
H21A H 1.1865 0.8252 0.4314 0.040 Uiso 1 1 calc R . .
H21B H 1.2070 0.7397 0.5080 0.040 Uiso 1 1 calc R . .
C22 C 1.0038(4) 0.8323(3) 0.5215(3) 0.0363(9) Uani 1 1 d . . .
C23 C 0.9851(5) 0.8885(4) 0.6009(3) 0.0547(12) Uani 1 1 d . . .
H23 H 1.0623 0.8875 0.6233 0.066 Uiso 1 1 calc R . .
C24 C 0.8521(5) 0.9472(5) 0.6486(4) 0.0672(15) Uani 1 1 d . . .
H24 H 0.8372 0.9882 0.7033 0.081 Uiso 1 1 calc R . .
C25 C 0.7428(5) 0.9446(4) 0.6151(3) 0.0581(12) Uani 1 1 d . . .
H25 H 0.6507 0.9818 0.6472 0.070 Uiso 1 1 calc R . .
C26 C 0.7681(4) 0.8882(3) 0.5354(3) 0.0431(10) Uani 1 1 d . . .
H26 H 0.6917 0.8880 0.5125 0.052 Uiso 1 1 calc R . .
N21 N 0.8965(3) 0.8323(2) 0.4870(2) 0.0329(7) Uani 1 1 d . . .
C3 C 1.1299(4) 0.5775(3) 0.4564(2) 0.0288(8) Uani 1 1 d . . .
H3A H 1.0976 0.5301 0.4204 0.035 Uiso 1 1 calc R . .
H3B H 1.0582 0.6028 0.5126 0.035 Uiso 1 1 calc R . .
N3 N 1.2581(3) 0.5086(2) 0.47583(19) 0.0273(6) Uani 1 1 d . . .
C31 C 0.7676(4) 0.5839(3) 0.4705(2) 0.0288(8) Uani 1 1 d . . .
H31A H 0.8268 0.6188 0.4948 0.035 Uiso 1 1 calc R . .
H31B H 0.6788 0.6429 0.4738 0.035 Uiso 1 1 calc R . .
C32 C 0.8371(3) 0.5437(3) 0.3747(2) 0.0282(8) Uani 1 1 d . . .
C33 C 0.8307(4) 0.4437(3) 0.3393(3) 0.0343(8) Uani 1 1 d . . .
H33 H 0.7824 0.3985 0.3754 0.041 Uiso 1 1 calc R . .
C34 C 0.8944(4) 0.4090(4) 0.2513(3) 0.0415(9) Uani 1 1 d . . .
H34 H 0.8923 0.3395 0.2266 0.050 Uiso 1 1 calc R . .
C35 C 0.9615(4) 0.4780(4) 0.2001(3) 0.0432(10) Uani 1 1 d . . .
H35 H 1.0059 0.4569 0.1395 0.052 Uiso 1 1 calc R . .
C36 C 0.9624(4) 0.5778(3) 0.2387(2) 0.0369(9) Uani 1 1 d . . .
H36 H 1.0064 0.6257 0.2028 0.044 Uiso 1 1 calc R . .
N31 N 0.9035(3) 0.6114(3) 0.3259(2) 0.0309(7) Uani 1 1 d . . .
N4 N 0.9860(4) 0.8416(3) 0.2678(2) 0.0441(8) Uani 1 1 d . . .
C41 C 0.9930(5) 0.9046(4) 0.2154(3) 0.0489(11) Uani 1 1 d . . .
C42 C 0.9982(7) 0.9889(5) 0.1487(4) 0.0835(19) Uani 1 1 d . . .
H42A H 0.9496 1.0653 0.1770 0.125 Uiso 1 1 calc R . .
H42B H 0.9539 0.9737 0.1033 0.125 Uiso 1 1 calc R . .
H42C H 1.0947 0.9839 0.1211 0.125 Uiso 1 1 calc R . .
N5 N 1.6166(4) 0.3532(3) 0.1685(2) 0.0428(8) Uani 1 1 d . . .
H5A H 1.7004 0.3361 0.1275 0.051 Uiso 1 1 calc R . .
H5B H 1.6281 0.3121 0.2169 0.051 Uiso 1 1 calc R . .
C51 C 1.5151(5) 0.3224(4) 0.1301(3) 0.0467(10) Uani 1 1 d . . .
H51A H 1.4593 0.2862 0.1750 0.056 Uiso 1 1 calc R . .
H51B H 1.5651 0.2658 0.0795 0.056 Uiso 1 1 calc R . .
C52 C 1.4206(4) 0.4215(4) 0.0991(2) 0.0407(10) Uani 1 1 d . . .
C53 C 1.3308(5) 0.4069(4) 0.0493(3) 0.0494(11) Uani 1 1 d . . .
H53 H 1.3318 0.3327 0.0324 0.059 Uiso 1 1 calc R . .
C54 C 1.2415(5) 0.5005(5) 0.0253(3) 0.0523(12) Uani 1 1 d . . .
H54 H 1.1801 0.4913 -0.0082 0.063 Uiso 1 1 calc R . .
C55 C 1.2410(5) 0.6075(4) 0.0499(3) 0.0461(10) Uani 1 1 d . . .
H55 H 1.1800 0.6734 0.0339 0.055 Uiso 1 1 calc R . .
C56 C 1.3330(4) 0.6159(4) 0.0989(3) 0.0419(10) Uani 1 1 d . . .
H56 H 1.3340 0.6895 0.1159 0.050 Uiso 1 1 calc R . .
N51 N 1.4201(3) 0.5256(3) 0.1232(2) 0.0368(7) Uani 1 1 d . . .
N6 N 0.3548(6) 0.8812(4) 0.1513(5) 0.108(2) Uani 1 1 d . . .
C61 C 0.4071(7) 0.9502(5) 0.1373(5) 0.0800(18) Uani 1 1 d . . .
C62 C 0.4741(9) 1.0385(5) 0.1223(5) 0.101(2) Uani 1 1 d . . .
H62A H 0.4171 1.1026 0.0977 0.152 Uiso 1 1 calc R . .
H62B H 0.5646 1.0087 0.0805 0.152 Uiso 1 1 calc R . .
H62C H 0.4859 1.0641 0.1784 0.152 Uiso 1 1 calc R . .
B1 B 0.6262(5) 0.1611(4) 0.3550(3) 0.0408(11) Uani 1 1 d . . .
F1 F 0.6797(15) 0.2509(11) 0.3415(7) 0.073(3) Uani 0.554(12) 1 d P A 1
F2 F 0.5956(18) 0.1368(10) 0.2809(7) 0.115(6) Uani 0.554(12) 1 d P A 1
F3 F 0.7134(9) 0.0708(5) 0.3807(8) 0.093(4) Uani 0.554(12) 1 d P A 1
F4 F 0.5104(8) 0.1932(8) 0.4195(6) 0.115(4) Uani 0.554(12) 1 d P A 1
F1A F 0.6483(19) 0.2558(12) 0.3840(13) 0.099(6) Uani 0.446(12) 1 d P A 2
F2A F 0.5178(14) 0.1898(10) 0.3150(10) 0.094(5) Uani 0.446(12) 1 d P A 2
F3A F 0.7345(11) 0.0934(9) 0.2985(9) 0.114(6) Uani 0.446(12) 1 d P A 2
F4A F 0.5848(12) 0.1009(8) 0.4244(5) 0.085(4) Uani 0.446(12) 1 d P A 2
B2 B 0.9169(6) 0.7814(4) -0.0328(3) 0.0501(13) Uani 1 1 d . . .
F5 F 0.8502(4) 0.7913(3) -0.1013(3) 0.0932(11) Uani 1 1 d . . .
F6 F 0.8575(5) 0.8740(3) 0.0228(3) 0.1203(17) Uani 1 1 d . . .
F7 F 1.0529(3) 0.7734(3) -0.0736(2) 0.0710(8) Uani 1 1 d . . .
F8 F 0.9120(3) 0.6819(2) 0.00766(19) 0.0662(8) Uani 1 1 d . . .

loop_
_atom_site_aniso_label
_atom_site_aniso_U_11
_atom_site_aniso_U_22
_atom_site_aniso_U_33
_atom_site_aniso_U_23
_atom_site_aniso_U_13
_atom_site_aniso_U_12
Cu1 0.0267(3) 0.0377(3) 0.0403(3) 0.0106(2) -0.0144(2) -0.0129(2)
Cu2 0.0380(3) 0.0453(3) 0.0386(3) 0.0042(2) -0.0137(2) -0.0192(2)
C1 0.0234(19) 0.0337(18) 0.0367(19) 0.0063(16) -0.0087(16) -0.0098(15)
N1 0.0215(16) 0.0390(16) 0.0324(15) 0.0068(13) -0.0105(13) -0.0130(13)
C11 0.0201(19) 0.043(2) 0.0343(19) 0.0067(16) -0.0103(15) -0.0112(16)
C12 0.0174(18) 0.039(2) 0.039(2) 0.0077(16) -0.0096(15) -0.0072(15)
C13 0.025(2) 0.040(2) 0.043(2) 0.0024(17) -0.0142(17) -0.0077(16)
C14 0.035(2) 0.036(2) 0.065(3) 0.009(2) -0.022(2) -0.0151(18)
C15 0.034(2) 0.046(2) 0.053(2) 0.021(2) -0.0170(19) -0.0193(18)
C16 0.029(2) 0.051(2) 0.039(2) 0.0126(18) -0.0107(17) -0.0168(18)
N11 0.0240(17) 0.0416(17) 0.0376(17) 0.0081(14) -0.0089(13) -0.0150(14)
C2 0.0225(19) 0.0391(19) 0.0341(19) 0.0119(16) -0.0137(15) -0.0122(15)
N2 0.0193(15) 0.0322(15) 0.0356(16) 0.0086(13) -0.0104(13) -0.0097(12)
C21 0.024(2) 0.0346(19) 0.044(2) 0.0036(16) -0.0128(16) -0.0114(15)
C22 0.031(2) 0.0323(19) 0.049(2) 0.0036(17) -0.0138(18) -0.0115(16)
C23 0.038(3) 0.064(3) 0.062(3) -0.015(2) -0.020(2) -0.010(2)
C24 0.047(3) 0.079(3) 0.066(3) -0.031(3) -0.015(3) -0.002(3)
C25 0.036(3) 0.056(3) 0.072(3) -0.013(2) -0.009(2) -0.001(2)
C26 0.028(2) 0.045(2) 0.058(3) 0.003(2) -0.0149(19) -0.0077(18)
N21 0.0240(17) 0.0350(16) 0.0426(17) 0.0073(14) -0.0142(14) -0.0084(13)
C3 0.0202(18) 0.0349(18) 0.0348(18) 0.0063(15) -0.0100(15) -0.0112(15)
N3 0.0190(15) 0.0318(15) 0.0333(15) 0.0104(12) -0.0082(12) -0.0096(12)
C31 0.0239(19) 0.0315(18) 0.0349(19) 0.0059(15) -0.0108(15) -0.0114(15)
C32 0.0164(17) 0.0351(18) 0.0350(19) 0.0100(15) -0.0106(15) -0.0074(14)
C33 0.027(2) 0.041(2) 0.040(2) 0.0082(17) -0.0109(16) -0.0152(16)
C34 0.039(2) 0.045(2) 0.043(2) -0.0018(18) -0.0115(19) -0.0161(18)
C35 0.033(2) 0.059(3) 0.036(2) -0.0025(19) -0.0039(17) -0.0143(19)
C36 0.029(2) 0.048(2) 0.036(2) 0.0086(18) -0.0054(17) -0.0169(17)
N31 0.0199(16) 0.0397(16) 0.0363(17) 0.0081(14) -0.0091(13) -0.0122(13)
N4 0.042(2) 0.049(2) 0.051(2) 0.0182(18) -0.0205(17) -0.0219(16)
C41 0.047(3) 0.059(3) 0.056(3) 0.025(2) -0.027(2) -0.029(2)
C42 0.103(5) 0.098(4) 0.089(4) 0.064(4) -0.055(4) -0.066(4)
N5 0.044(2) 0.0487(19) 0.0387(18) 0.0088(15) -0.0132(16) -0.0169(16)
C51 0.055(3) 0.045(2) 0.048(2) 0.006(2) -0.018(2) -0.022(2)
C52 0.043(2) 0.054(2) 0.032(2) 0.0061(18) -0.0047(18) -0.029(2)
C53 0.054(3) 0.064(3) 0.043(2) 0.003(2) -0.016(2) -0.034(2)
C54 0.041(3) 0.089(3) 0.040(2) 0.009(2) -0.016(2) -0.036(3)
C55 0.037(2) 0.069(3) 0.036(2) 0.014(2) -0.0112(18) -0.019(2)
C56 0.039(2) 0.054(2) 0.039(2) 0.0115(19) -0.0120(18) -0.020(2)
N51 0.0368(19) 0.0464(19) 0.0338(16) 0.0084(15) -0.0106(14) -0.0209(15)
N6 0.080(4) 0.057(3) 0.195(7) -0.005(4) -0.047(4) -0.022(3)
C61 0.068(4) 0.055(3) 0.124(5) -0.006(3) -0.043(4) -0.014(3)
C62 0.139(7) 0.077(4) 0.131(6) 0.035(4) -0.084(5) -0.060(4)
B1 0.038(3) 0.039(2) 0.046(3) 0.003(2) -0.012(2) -0.012(2)
F1 0.091(7) 0.066(6) 0.100(7) 0.032(6) -0.059(6) -0.056(5)
F2 0.233(18) 0.103(8) 0.076(6) 0.041(5) -0.096(8) -0.107(10)
F3 0.083(6) 0.047(3) 0.181(11) 0.037(4) -0.086(7) -0.024(3)
F4 0.085(6) 0.104(7) 0.113(6) 0.012(5) 0.040(5) -0.015(5)
F1A 0.094(11) 0.036(5) 0.187(17) -0.018(9) -0.100(12) 0.002(5)
F2A 0.105(9) 0.076(7) 0.149(13) 0.031(7) -0.097(9) -0.047(6)
F3A 0.078(7) 0.090(6) 0.133(11) -0.032(7) 0.044(7) -0.020(5)
F4A 0.114(10) 0.091(7) 0.050(4) 0.022(4) -0.022(4) -0.031(7)
B2 0.056(3) 0.052(3) 0.045(3) 0.003(2) -0.005(2) -0.026(3)
F5 0.087(3) 0.101(3) 0.116(3) 0.030(2) -0.062(2) -0.036(2)
F6 0.172(4) 0.076(2) 0.088(2) -0.022(2) 0.031(3) -0.051(3)
F7 0.0528(18) 0.085(2) 0.081(2) 0.0389(17) -0.0180(15) -0.0289(15)
F8 0.070(2) 0.0693(17) 0.0682(18) 0.0177(15) -0.0106(15) -0.0399(15)

loop_
_atom_type_symbol
_atom_type_description
_atom_type_scat_dispersion_real
_atom_type_scat_dispersion_imag
_atom_type_scat_source
C C 0.0033 0.0016 'International Tables Vol C Tables 4.2.6.8 and 6.1.1.4'
H H 0.0000 0.0000 'International Tables Vol C Tables 4.2.6.8 and 6.1.1.4'
N N 0.0061 0.0033 'International Tables Vol C Tables 4.2.6.8 and 6.1.1.4'
B B 0.0013 0.0007 'International Tables Vol C Tables 4.2.6.8 and 6.1.1.4'
F F 0.0171 0.0103 'International Tables Vol C Tables 4.2.6.8 and 6.1.1.4'
Cu Cu 0.3201 1.2651 'International Tables Vol C Tables 4.2.6.8 and 6.1.1.4'

loop_
_geom_angle_atom_site_label_1
_geom_angle_atom_site_label_2
_geom_angle_atom_site_label_3
_geom_angle
_geom_angle_site_symmetry_1
_geom_angle_site_symmetry_3
_geom_angle_publ_flag
N4 Cu1 N21 113.63(13) . . ?
N4 Cu1 N31 109.30(13) . . ?
N21 Cu1 N31 134.07(12) . . ?
N4 Cu1 N2 105.16(12) . . ?
N21 Cu1 N2 79.58(11) . . ?
N31 Cu1 N2 104.47(11) . . ?
N11 Cu2 N5 146.42(14) . . ?
N11 Cu2 N51 125.57(13) . . ?
N5 Cu2 N51 83.08(14) . . ?
N11 Cu2 N1 81.13(11) . . ?
N5 Cu2 N1 112.54(12) . . ?
N51 Cu2 N1 101.74(11) . . ?
N1 C1 N3 110.0(3) . . ?
N1 C1 H1A 109.7 . . ?
N3 C1 H1A 109.7 . . ?
N1 C1 H1B 109.7 . . ?
N3 C1 H1B 109.7 . . ?
H1A C1 H1B 108.2 . . ?
C1 N1 C11 111.4(3) . . ?
C1 N1 C2 109.1(3) . . ?
C11 N1 C2 115.3(3) . . ?
C1 N1 Cu2 116.8(2) . . ?
C11 N1 Cu2 98.0(2) . . ?
C2 N1 Cu2 106.0(2) . . ?
N1 C11 C12 111.9(3) . . ?
N1 C11 H11A 109.2 . . ?
C12 C11 H11A 109.2 . . ?
N1 C11 H11B 109.2 . . ?
C12 C11 H11B 109.2 . . ?
H11A C11 H11B 107.9 . . ?
N11 C12 C13 122.2(3) . . ?
N11 C12 C11 116.3(3) . . ?
C13 C12 C11 121.5(3) . . ?
C14 C13 C12 119.0(4) . . ?
C14 C13 H13 120.5 . . ?
C12 C13 H13 120.5 . . ?
C15 C14 C13 119.0(4) . . ?
C15 C14 H14 120.5 . . ?
C13 C14 H14 120.5 . . ?
C16 C15 C14 118.9(4) . . ?
C16 C15 H15 120.5 . . ?
C14 C15 H15 120.5 . . ?
N11 C16 C15 123.2(4) . . ?
N11 C16 H16 118.4 . . ?
C15 C16 H16 118.4 . . ?
C16 N11 C12 117.7(3) . . ?
C16 N11 Cu2 125.1(3) . . ?
C12 N11 Cu2 116.8(2) . . ?
N2 C2 N1 115.9(3) . . ?
N2 C2 H2A 108.3 . . ?
N1 C2 H2A 108.3 . . ?
N2 C2 H2B 108.3 . . ?
N1 C2 H2B 108.3 . . ?
H2A C2 H2B 107.4 . . ?
C3 N2 C2 109.8(3) . . ?
C3 N2 C21 112.9(3) . . ?
C2 N2 C21 116.0(3) . . ?
C3 N2 Cu1 103.9(2) . . ?
C2 N2 Cu1 110.6(2) . . ?
C21 N2 Cu1 102.6(2) . . ?
N2 C21 C22 111.5(3) . . ?
N2 C21 H21A 109.3 . . ?
C22 C21 H21A 109.3 . . ?
N2 C21 H21B 109.3 . . ?
C22 C21 H21B 109.3 . . ?
H21A C21 H21B 108.0 . . ?
N21 C22 C23 122.0(4) . . ?
N21 C22 C21 117.7(3) . . ?
C23 C22 C21 120.3(4) . . ?
C22 C23 C24 119.5(4) . . ?
C22 C23 H23 120.2 . . ?
C24 C23 H23 120.2 . . ?
C25 C24 C23 118.6(4) . . ?
C25 C24 H24 120.7 . . ?
C23 C24 H24 120.7 . . ?
C26 C25 C24 119.1(4) . . ?
C26 C25 H25 120.4 . . ?
C24 C25 H25 120.4 . . ?
N21 C26 C25 123.3(4) . . ?
N21 C26 H26 118.3 . . ?
C25 C26 H26 118.3 . . ?
C26 N21 C22 117.4(3) . . ?
C26 N21 Cu1 126.0(3) . . ?
C22 N21 Cu1 116.6(3) . . ?
N2 C3 N3 112.5(3) . . ?
N2 C3 H3A 109.1 . . ?
N3 C3 H3A 109.1 . . ?
N2 C3 H3B 109.1 . . ?
N3 C3 H3B 109.1 . . ?
H3A C3 H3B 107.8 . . ?
C31 N3 C3 110.0(3) 2_766 . ?
C31 N3 C1 112.7(3) 2_766 . ?
C3 N3 C1 108.3(3) . . ?
N3 C31 C32 112.2(3) 2_766 . ?
N3 C31 H31A 109.2 2_766 . ?
C32 C31 H31A 109.2 . . ?
N3 C31 H31B 109.2 2_766 . ?
C32 C31 H31B 109.2 . . ?
H31A C31 H31B 107.9 . . ?
N31 C32 C33 122.1(3) . . ?
N31 C32 C31 116.7(3) . . ?
C33 C32 C31 121.2(3) . . ?
C32 C33 C34 120.1(3) . . ?
C32 C33 H33 120.0 . . ?
C34 C33 H33 120.0 . . ?
C35 C34 C33 118.5(4) . . ?
C35 C34 H34 120.7 . . ?
C33 C34 H34 120.7 . . ?
C36 C35 C34 118.8(4) . . ?
C36 C35 H35 120.6 . . ?
C34 C35 H35 120.6 . . ?
N31 C36 C35 123.4(3) . . ?
N31 C36 H36 118.3 . . ?
C35 C36 H36 118.3 . . ?
C32 N31 C36 117.1(3) . . ?
C32 N31 Cu1 127.5(2) . . ?
C36 N31 Cu1 115.1(2) . . ?
C41 N4 Cu1 170.5(4) . . ?
N4 C41 C42 178.4(6) . . ?
C41 C42 H42A 109.5 . . ?
C41 C42 H42B 109.5 . . ?
H42A C42 H42B 109.5 . . ?
C41 C42 H42C 109.5 . . ?
H42A C42 H42C 109.5 . . ?
H42B C42 H42C 109.5 . . ?
C51 N5 Cu2 109.6(3) . . ?
C51 N5 H5A 109.8 . . ?
Cu2 N5 H5A 109.8 . . ?
C51 N5 H5B 109.8 . . ?
Cu2 N5 H5B 109.8 . . ?
H5A N5 H5B 108.2 . . ?
N5 C51 C52 113.4(3) . . ?
N5 C51 H51A 108.9 . . ?
C52 C51 H51A 108.9 . . ?
N5 C51 H51B 108.9 . . ?
C52 C51 H51B 108.9 . . ?
H51A C51 H51B 107.7 . . ?
N51 C52 C53 120.7(4) . . ?
N51 C52 C51 117.8(4) . . ?
C53 C52 C51 121.5(4) . . ?
C54 C53 C52 119.5(4) . . ?
C54 C53 H53 120.2 . . ?
C52 C53 H53 120.2 . . ?
C53 C54 C55 119.9(4) . . ?
C53 C54 H54 120.0 . . ?
C55 C54 H54 120.0 . . ?
C54 C55 C56 117.6(4) . . ?
C54 C55 H55 121.2 . . ?
C56 C55 H55 121.2 . . ?
N51 C56 C55 123.2(4) . . ?
N51 C56 H56 118.4 . . ?
C55 C56 H56 118.4 . . ?
C52 N51 C56 119.0(4) . . ?
C52 N51 Cu2 112.4(3) . . ?
C56 N51 Cu2 128.3(3) . . ?
N6 C61 C62 178.2(8) . . ?
C61 C62 H62A 109.5 . . ?
C61 C62 H62B 109.5 . . ?
H62A C62 H62B 109.5 . . ?
C61 C62 H62C 109.5 . . ?
H62A C62 H62C 109.5 . . ?
H62B C62 H62C 109.5 . . ?
F3A B1 F2 68.4(8) . . ?
F3A B1 F4 159.3(7) . . ?
F2 B1 F4 109.0(9) . . ?
F3A B1 F3 58.0(7) . . ?
F2 B1 F3 112.2(7) . . ?
F4 B1 F3 107.7(7) . . ?
F3A B1 F1A 113.8(10) . . ?
F2 B1 F1A 131.1(9) . . ?
F4 B1 F1A 83.9(10) . . ?
F3 B1 F1A 107.6(8) . . ?
F3A B1 F4A 108.8(8) . . ?
F2 B1 F4A 114.4(7) . . ?
F4 B1 F4A 52.4(5) . . ?
F3 B1 F4A 57.1(6) . . ?
F1A B1 F4A 110.6(9) . . ?
F3A B1 F1 91.8(8) . . ?
F2 B1 F1 108.0(7) . . ?
F4 B1 F1 108.2(7) . . ?
F3 B1 F1 111.7(8) . . ?
F1A B1 F1 28.1(9) . . ?
F4A B1 F1 137.2(7) . . ?
F3A B1 F2A 108.2(9) . . ?
F2 B1 F2A 40.0(6) . . ?
F4 B1 F2A 73.1(8) . . ?
F3 B1 F2A 141.8(7) . . ?
F1A B1 F2A 110.4(8) . . ?
F4A B1 F2A 104.7(8) . . ?
F1 B1 F2A 103.6(8) . . ?
F6 B2 F8 113.0(4) . . ?
F6 B2 F7 111.4(4) . . ?
F8 B2 F7 109.1(4) . . ?
F6 B2 F5 108.7(5) . . ?
F8 B2 F5 109.0(4) . . ?
F7 B2 F5 105.3(4) . . ?

loop_
_geom_bond_atom_site_label_1
_geom_bond_atom_site_label_2
_geom_bond_distance
_geom_bond_site_symmetry_2
_geom_bond_publ_flag
Cu1 N4 1.986(3) . ?
Cu1 N21 2.000(3) . ?
Cu1 N31 2.008(3) . ?
Cu1 N2 2.291(3) . ?
Cu2 N11 1.938(3) . ?
Cu2 N5 2.033(3) . ?
Cu2 N51 2.064(3) . ?
Cu2 N1 2.344(3) . ?
C1 N1 1.466(4) . ?
C1 N3 1.469(5) . ?
C1 H1A 0.9900 . ?
C1 H1B 0.9900 . ?
N1 C11 1.469(5) . ?
N1 C2 1.473(4) . ?
C11 C12 1.509(5) . ?
C11 H11A 0.9900 . ?
C11 H11B 0.9900 . ?
C12 N11 1.351(5) . ?
C12 C13 1.388(5) . ?
C13 C14 1.387(6) . ?
C13 H13 0.9500 . ?
C14 C15 1.379(6) . ?
C14 H14 0.9500 . ?
C15 C16 1.374(6) . ?
C15 H15 0.9500 . ?
C16 N11 1.347(5) . ?
C16 H16 0.9500 . ?
C2 N2 1.471(5) . ?
C2 H2A 0.9900 . ?
C2 H2B 0.9900 . ?
N2 C3 1.458(4) . ?
N2 C21 1.480(5) . ?
C21 C22 1.508(5) . ?
C21 H21A 0.9900 . ?
C21 H21B 0.9900 . ?
C22 N21 1.354(5) . ?
C22 C23 1.368(6) . ?
C23 C24 1.391(7) . ?
C23 H23 0.9500 . ?
C24 C25 1.373(7) . ?
C24 H24 0.9500 . ?
C25 C26 1.359(6) . ?
C25 H25 0.9500 . ?
C26 N21 1.352(5) . ?
C26 H26 0.9500 . ?
C3 N3 1.463(4) . ?
C3 H3A 0.9900 . ?
C3 H3B 0.9900 . ?
N3 C31 1.459(4) 2_766 ?
C31 N3 1.459(4) 2_766 ?
C31 C32 1.512(5) . ?
C31 H31A 0.9900 . ?
C31 H31B 0.9900 . ?
C32 N31 1.353(4) . ?
C32 C33 1.379(5) . ?
C33 C34 1.384(6) . ?
C33 H33 0.9500 . ?
C34 C35 1.384(6) . ?
C34 H34 0.9500 . ?
C35 C36 1.376(6) . ?
C35 H35 0.9500 . ?
C36 N31 1.363(5) . ?
C36 H36 0.9500 . ?
N4 C41 1.127(5) . ?
C41 C42 1.469(6) . ?
C42 H42A 0.9800 . ?
C42 H42B 0.9800 . ?
C42 H42C 0.9800 . ?
N5 C51 1.471(6) . ?
N5 H5A 0.9200 . ?
N5 H5B 0.9200 . ?
C51 C52 1.492(6) . ?
C51 H51A 0.9900 . ?
C51 H51B 0.9900 . ?
C52 N51 1.337(5) . ?
C52 C53 1.401(6) . ?
C53 C54 1.372(7) . ?
C53 H53 0.9500 . ?
C54 C55 1.372(7) . ?
C54 H54 0.9500 . ?
C55 C56 1.390(6) . ?
C55 H55 0.9500 . ?
C56 N51 1.337(5) . ?
C56 H56 0.9500 . ?
N6 C61 1.129(8) . ?
C61 C62 1.444(9) . ?
C62 H62A 0.9800 . ?
C62 H62B 0.9800 . ?
C62 H62C 0.9800 . ?
B1 F3A 1.318(9) . ?
B1 F2 1.329(10) . ?
B1 F4 1.333(8) . ?
B1 F3 1.347(7) . ?
B1 F1A 1.354(16) . ?
B1 F4A 1.365(9) . ?
B1 F1 1.370(13) . ?
B1 F2A 1.378(12) . ?
B2 F6 1.336(6) . ?
B2 F8 1.384(6) . ?
B2 F7 1.385(6) . ?
B2 F5 1.398(7) . ?
